data_7228578
loop_
_publ_author_name
'Fidelli, Athena M.'
'Kessler, Vadim G.'
'Escuer, Albert'
'Papaefstathiou, Giannis S.'

_publ_section_title
;
 Cu(II) frameworks from a &#x201C;mixed-ligand&#x201D; approach
;
_journal_name_full CrystEngComm
_journal_paper_doi 10.1039/C7CE01078H
_journal_year 2017
_chemical_formula_sum 'C19 H15 Cu0.5 N2 O7'
_chemical_formula_weight 415.10
_space_group_crystal_system monoclinic
_space_group_IT_number 15
_space_group_name_Hall '-C 2yc'
_space_group_name_H-M_alt 'C 1 2/c 1'
_symmetry_space_group_name_Hall '-C 2yc'
_symmetry_space_group_name_H-M 'C 1 2/c 1'
_atom_sites_solution_hydrogens mixed
_audit_creation_method SHELXL-2014/7
_audit_update_record
;
2017-06-08 deposited with the CCDC.
2017-06-28 downloaded from the CCDC.
;
_cell_angle_alpha 90
_cell_angle_beta 105.939(2)
_cell_angle_gamma 90
_cell_formula_units_Z 8
_cell_length_a 21.289(3)
_cell_length_b 10.6498(16)
_cell_length_c 15.634(2)
_cell_measurement_reflns_used 7868
_cell_measurement_temperature 296(2)
_cell_measurement_theta_max 27.97
_cell_measurement_theta_min 2.40
_cell_volume 3408.3(8)
_computing_cell_refinement 'Bruker SAINT'
_computing_data_collection 'Bruker APEX2'
_computing_data_reduction 'Bruker SAINT'
_computing_molecular_graphics 'Bruker SHELXTL'
_computing_publication_material 'Bruker SHELXTL'
_computing_structure_refinement 'SHELXL-2014/7 (Sheldrick, 2014)'
_computing_structure_solution 'SHELXS-97 (Sheldrick, 2008)'
_diffrn_ambient_temperature 296(2)
_diffrn_measured_fraction_theta_full 0.997
_diffrn_measured_fraction_theta_max 0.992
_diffrn_measurement_device_type 'Bruker Apex-II CCD'
_diffrn_measurement_method 'Omega scan'
_diffrn_radiation_type MoK\a
_diffrn_radiation_wavelength 0.71073
_diffrn_reflns_av_R_equivalents 0.0363
_diffrn_reflns_av_unetI/netI 0.0258
_diffrn_reflns_Laue_measured_fraction_full 0.997
_diffrn_reflns_Laue_measured_fraction_max 0.992
_diffrn_reflns_limit_h_max 28
_diffrn_reflns_limit_h_min -28
_diffrn_reflns_limit_k_max 14
_diffrn_reflns_limit_k_min -14
_diffrn_reflns_limit_l_max 20
_diffrn_reflns_limit_l_min -20
_diffrn_reflns_number 20891
_diffrn_reflns_point_group_measured_fraction_full 0.997
_diffrn_reflns_point_group_measured_fraction_max 0.992
_diffrn_reflns_theta_full 25.242
_diffrn_reflns_theta_max 27.999
_diffrn_reflns_theta_min 2.396
_diffrn_source 'sealed tube'
_exptl_absorpt_coefficient_mu 0.724
_exptl_absorpt_correction_T_max 0.781
_exptl_absorpt_correction_T_min 0.724
_exptl_absorpt_correction_type empirical
_exptl_absorpt_process_details 'Bruker SADABS'
_exptl_crystal_colour violet
_exptl_crystal_density_diffrn 1.618
_exptl_crystal_density_meas ?
_exptl_crystal_density_method 'not measured'
_exptl_crystal_description plate
_exptl_crystal_F_000 1708
_exptl_crystal_size_max 0.360
_exptl_crystal_size_mid 0.320
_exptl_crystal_size_min 0.160
_exptl_transmission_factor_max 0.781
_exptl_transmission_factor_min 0.724
_refine_diff_density_max 0.305
_refine_diff_density_min -0.336
_refine_diff_density_rms 0.049
_refine_ls_extinction_method none
_refine_ls_goodness_of_fit_ref 0.989
_refine_ls_hydrogen_treatment mixed
_refine_ls_matrix_type full
_refine_ls_number_parameters 263
_refine_ls_number_reflns 4079
_refine_ls_number_restraints 0
_refine_ls_restrained_S_all 0.989
_refine_ls_R_factor_all 0.0394
_refine_ls_R_factor_gt 0.0304
_refine_ls_shift/su_max 0.000
_refine_ls_shift/su_mean 0.000
_refine_ls_structure_factor_coef Fsqd
_refine_ls_weighting_details 'w=1/[\s^2^(Fo^2^)+(0.0465P)^2^+2.3036P] where P=(Fo^2^+2Fc^2^)/3'
_refine_ls_weighting_scheme calc
_refine_ls_wR_factor_gt 0.0814
_refine_ls_wR_factor_ref 0.0850
_reflns_Friedel_coverage 0.000
_reflns_number_gt 3417
_reflns_number_total 4079
_reflns_threshold_expression 'I > 2\s(I)'
_cod_data_source_file c7ce01078h2.cif
_cod_data_source_block shelx
_cod_depositor_comments
;
The following automatic conversions were performed:

'_exptl_absorpt_correction_type' value 'Empirical' changed to
'empirical' according to
/home/data/users/saulius/crontab/automatic-downloads/rss-feeds/RSC/lib/dictionaries/cif_core.dic
dictionary named 'cif_core.dic' version 2.4.2 from 2011-04-26.

'_exptl_crystal_density_meas' value 'not measured' was changed to '?'
- the value is perceived as not measured.

Automatic conversion script
Id: cif_fix_values 4973 2017-02-22 13:04:09Z antanas 
;
_cod_original_cell_volume 3408.3(9)
_cod_original_formula_sum 'C19 H15 Cu0.50 N2 O7'
_cod_database_code 7228578
_shelx_shelxl_version_number 2014/7
_shelx_space_group_comment
;
The symmetry employed for this shelxl refinement is uniquely defined
by the following loop, which should always be used as a source of
symmetry information in preference to the above space-group names.
They are only intended as comments.
;
_shelx_estimated_absorpt_t_min 0.781
_shelx_estimated_absorpt_t_max 0.893
_exptl_absorpt_special_details 'Bruker SADABS'

loop_
_space_group_symop_operation_xyz
'x, y, z'
'-x, y, -z+1/2'
'x+1/2, y+1/2, z'
'-x+1/2, y+1/2, -z+1/2'
'-x, -y, -z'
'x, -y, z-1/2'
'-x+1/2, -y+1/2, -z'
'x+1/2, -y+1/2, z-1/2'

loop_
_atom_site_label
_atom_site_type_symbol
_atom_site_fract_x
_atom_site_fract_y
_atom_site_fract_z
_atom_site_U_iso_or_equiv
_atom_site_adp_type
_atom_site_occupancy
_atom_site_site_symmetry_order
_atom_site_calc_flag
_atom_site_refinement_flags_posn
_atom_site_refinement_flags_adp
_atom_site_refinement_flags_occupancy
Cu1 Cu 0.0000 0.0000 0.0000 0.02598(9) Uani 1 2 d S . P
O1 O -0.07512(6) 0.15862(10) 0.00661(7) 0.0293(2) Uani 1 1 d . . .
O2 O -0.05403(6) 0.37228(10) 0.02799(8) 0.0371(3) Uani 1 1 d . . .
H2A H -0.0816 0.3901 -0.0184 0.056 Uiso 1 1 calc R U .
O3 O 0.14804(7) 0.57817(11) 0.12476(8) 0.0439(3) Uani 1 1 d . . .
O4 O 0.15219(6) 0.78472(11) 0.14652(8) 0.0407(3) Uani 1 1 d . . .
O5 O 0.28710(7) 0.40622(12) 0.52435(8) 0.0443(3) Uani 1 1 d . . .
H5A H 0.2833 0.3369 0.5452 0.067 Uiso 1 1 calc R U .
O6 O 0.21400(7) 0.32620(12) 0.40764(8) 0.0473(3) Uani 1 1 d . . .
O7 O 0.32694(7) 0.84023(13) 0.43755(9) 0.0491(4) Uani 1 1 d . . .
H7A H 0.3233 0.9021 0.4053 0.074 Uiso 1 1 calc R U .
N1 N 0.04448(7) 0.10418(12) 0.10817(8) 0.0276(3) Uani 1 1 d . . .
N2 N 0.02286(7) 0.13504(12) -0.07355(8) 0.0281(3) Uani 1 1 d . . .
C1 C 0.09089(8) 0.06440(16) 0.17959(10) 0.0341(4) Uani 1 1 d . . .
H1 H 0.1068 -0.0170 0.1803 0.041 Uiso 1 1 calc R U .
C2 C 0.11559(9) 0.14116(17) 0.25203(11) 0.0384(4) Uani 1 1 d . . .
H2 H 0.1477 0.1118 0.3011 0.046 Uiso 1 1 calc R U .
C3 C 0.09218(9) 0.26164(17) 0.25074(11) 0.0392(4) Uani 1 1 d . . .
H3 H 0.1073 0.3140 0.2997 0.047 Uiso 1 1 calc R U .
C4 C 0.04588(9) 0.30418(16) 0.17576(10) 0.0346(4) Uani 1 1 d . . .
H4 H 0.0307 0.3864 0.1727 0.042 Uiso 1 1 calc R U .
C5 C 0.02282(8) 0.22271(14) 0.10596(9) 0.0262(3) Uani 1 1 d . . .
C6 C -0.02827(8) 0.25557(13) 0.01985(10) 0.0270(3) Uani 1 1 d . . .
C7 C 0.00668(8) 0.25091(14) -0.05427(10) 0.0278(3) Uani 1 1 d . . .
C8 C 0.02559(9) 0.35531(16) -0.09302(11) 0.0389(4) Uani 1 1 d . . .
H8 H 0.0143 0.4355 -0.0789 0.047 Uiso 1 1 calc R U .
C9 C 0.06167(11) 0.33821(19) -0.15329(13) 0.0483(5) Uani 1 1 d . . .
H9 H 0.0751 0.4075 -0.1800 0.058 Uiso 1 1 calc R U .
C10 C 0.07778(10) 0.2194(2) -0.17396(13) 0.0465(5) Uani 1 1 d . . .
H10 H 0.1017 0.2068 -0.2149 0.056 Uiso 1 1 calc R U .
C11 C 0.05754(9) 0.11921(18) -0.13245(11) 0.0381(4) Uani 1 1 d . . .
H11 H 0.0683 0.0382 -0.1457 0.046 Uiso 1 1 calc R U .
C12 C 0.25052(8) 0.53436(16) 0.39674(10) 0.0294(3) Uani 1 1 d . . .
C13 C 0.21271(8) 0.54528(15) 0.30872(10) 0.0276(3) Uani 1 1 d . . .
H13 H 0.1884 0.4772 0.2802 0.033 Uiso 1 1 calc R U .
C14 C 0.21150(7) 0.65809(14) 0.26405(10) 0.0270(3) Uani 1 1 d . . .
C15 C 0.24826(8) 0.75924(15) 0.30686(10) 0.0312(3) Uani 1 1 d . . .
H15 H 0.2464 0.8355 0.2773 0.037 Uiso 1 1 calc R U .
C16 C 0.28776(8) 0.74713(16) 0.39348(11) 0.0330(3) Uani 1 1 d . . .
C17 C 0.28826(8) 0.63411(16) 0.43871(10) 0.0337(4) Uani 1 1 d . . .
H17 H 0.3140 0.6258 0.4970 0.040 Uiso 1 1 calc R U .
C18 C 0.24906(8) 0.41328(16) 0.44385(10) 0.0316(3) Uani 1 1 d . . .
C19 C 0.16750(8) 0.67415(15) 0.17065(10) 0.0297(3) Uani 1 1 d . . .
H1A H -0.1045(11) 0.174(2) -0.0419(15) 0.046(6) Uiso 1 1 d . . .

loop_
_atom_site_aniso_label
_atom_site_aniso_U_11
_atom_site_aniso_U_22
_atom_site_aniso_U_33
_atom_site_aniso_U_23
_atom_site_aniso_U_13
_atom_site_aniso_U_12
Cu1 0.03674(17) 0.01675(13) 0.02199(13) 0.00086(9) 0.00391(10) -0.00143(10)
O1 0.0297(6) 0.0260(5) 0.0279(5) 0.0012(4) 0.0005(4) -0.0013(4)
O2 0.0459(7) 0.0229(5) 0.0341(6) -0.0037(4) -0.0030(5) 0.0095(5)
O3 0.0557(8) 0.0295(6) 0.0346(6) -0.0016(5) -0.0075(6) 0.0092(6)
O4 0.0476(8) 0.0276(6) 0.0358(6) 0.0057(5) -0.0071(5) 0.0044(5)
O5 0.0525(8) 0.0388(7) 0.0308(6) 0.0114(5) -0.0070(5) -0.0069(6)
O6 0.0517(8) 0.0390(7) 0.0389(7) 0.0131(5) -0.0080(6) -0.0139(6)
O7 0.0574(9) 0.0403(7) 0.0386(7) 0.0034(5) -0.0054(6) -0.0192(6)
N1 0.0331(7) 0.0225(6) 0.0235(6) 0.0022(5) 0.0017(5) 0.0002(5)
N2 0.0350(7) 0.0231(6) 0.0244(6) 0.0005(5) 0.0053(5) -0.0023(5)
C1 0.0368(9) 0.0298(8) 0.0305(8) 0.0066(6) 0.0007(7) 0.0008(7)
C2 0.0374(9) 0.0426(10) 0.0265(8) 0.0069(7) -0.0056(6) -0.0064(8)
C3 0.0444(10) 0.0402(9) 0.0269(8) -0.0053(7) -0.0007(7) -0.0108(8)
C4 0.0426(10) 0.0277(8) 0.0292(8) -0.0045(6) 0.0026(7) -0.0027(7)
C5 0.0309(8) 0.0223(7) 0.0233(7) 0.0007(5) 0.0041(6) -0.0019(6)
C6 0.0329(8) 0.0184(6) 0.0257(7) -0.0008(5) 0.0013(6) 0.0009(6)
C7 0.0333(8) 0.0212(7) 0.0237(7) 0.0017(5) -0.0009(6) -0.0036(6)
C8 0.0497(11) 0.0256(8) 0.0360(9) 0.0048(6) 0.0025(7) -0.0088(7)
C9 0.0557(12) 0.0435(11) 0.0443(10) 0.0123(8) 0.0114(9) -0.0177(9)
C10 0.0474(11) 0.0557(12) 0.0400(10) 0.0030(8) 0.0181(8) -0.0112(9)
C11 0.0426(10) 0.0388(9) 0.0341(8) -0.0016(7) 0.0127(7) -0.0009(8)
C12 0.0287(8) 0.0304(8) 0.0272(7) 0.0049(6) 0.0045(6) 0.0019(6)
C13 0.0270(8) 0.0256(7) 0.0279(7) 0.0013(6) 0.0035(6) 0.0022(6)
C14 0.0261(8) 0.0278(7) 0.0257(7) 0.0024(5) 0.0047(6) 0.0053(6)
C15 0.0332(9) 0.0271(7) 0.0319(8) 0.0052(6) 0.0067(7) 0.0004(6)
C16 0.0310(8) 0.0334(8) 0.0319(8) -0.0006(6) 0.0042(6) -0.0049(7)
C17 0.0323(9) 0.0374(9) 0.0270(7) 0.0041(6) 0.0007(6) -0.0026(7)
C18 0.0298(8) 0.0331(8) 0.0290(7) 0.0068(6) 0.0032(6) -0.0001(7)
C19 0.0301(8) 0.0292(8) 0.0270(7) 0.0035(6) 0.0031(6) 0.0042(6)

loop_
_atom_type_symbol
_atom_type_description
_atom_type_scat_dispersion_real
_atom_type_scat_dispersion_imag
_atom_type_scat_source
C C 0.0033 0.0016 'International Tables Vol C Tables 4.2.6.8 and 6.1.1.4'
H H 0.0000 0.0000 'International Tables Vol C Tables 4.2.6.8 and 6.1.1.4'
N N 0.0061 0.0033 'International Tables Vol C Tables 4.2.6.8 and 6.1.1.4'
O O 0.0106 0.0060 'International Tables Vol C Tables 4.2.6.8 and 6.1.1.4'
Cu Cu 0.3201 1.2651 'International Tables Vol C Tables 4.2.6.8 and 6.1.1.4'

loop_
_geom_angle_atom_site_label_1
_geom_angle_atom_site_label_2
_geom_angle_atom_site_label_3
_geom_angle
_geom_angle_site_symmetry_1
_geom_angle_site_symmetry_3
N2 Cu1 N2 180.0 5 .
N2 Cu1 N1 92.64(5) 5 .
N2 Cu1 N1 87.36(5) . .
N2 Cu1 N1 87.36(5) 5 5
N2 Cu1 N1 92.64(5) . 5
N1 Cu1 N1 180.00(5) . 5
N2 Cu1 O1 102.57(5) 5 .
N2 Cu1 O1 77.43(5) . .
N1 Cu1 O1 74.76(5) . .
N1 Cu1 O1 105.24(5) 5 .
N2 Cu1 O1 77.43(5) 5 5
N2 Cu1 O1 102.56(5) . 5
N1 Cu1 O1 105.24(5) . 5
N1 Cu1 O1 74.76(5) 5 5
O1 Cu1 O1 180.0 . 5
C6 O1 Cu1 94.04(9) . .
C5 N1 C1 119.24(13) . .
C5 N1 Cu1 114.54(9) . .
C1 N1 Cu1 126.20(11) . .
C7 N2 C11 119.71(14) . .
C7 N2 Cu1 114.76(10) . .
C11 N2 Cu1 125.20(11) . .
N1 C1 C2 121.64(16) . .
C3 C2 C1 119.11(15) . .
C2 C3 C4 119.27(15) . .
C5 C4 C3 118.79(16) . .
N1 C5 C4 121.89(14) . .
N1 C5 C6 113.37(12) . .
C4 C5 C6 124.75(14) . .
O2 C6 O1 112.98(13) . .
O2 C6 C5 109.37(12) . .
O1 C6 C5 105.45(12) . .
O2 C6 C7 112.65(12) . .
O1 C6 C7 109.52(12) . .
C5 C6 C7 106.42(13) . .
N2 C7 C8 121.39(15) . .
N2 C7 C6 114.00(12) . .
C8 C7 C6 124.37(14) . .
C7 C8 C9 118.54(17) . .
C10 C9 C8 120.25(16) . .
C9 C10 C11 118.17(18) . .
N2 C11 C10 121.94(17) . .
C17 C12 C13 120.41(15) . .
C17 C12 C18 121.22(14) . .
C13 C12 C18 118.37(15) . .
C14 C13 C12 119.67(15) . .
C13 C14 C15 119.93(14) . .
C13 C14 C19 120.35(14) . .
C15 C14 C19 119.64(14) . .
C14 C15 C16 120.46(14) . .
O7 C16 C15 123.40(15) . .
O7 C16 C17 117.10(14) . .
C15 C16 C17 119.50(15) . .
C12 C17 C16 119.97(14) . .
O6 C18 O5 122.82(15) . .
O6 C18 C12 121.25(14) . .
O5 C18 C12 115.93(14) . .
O3 C19 O4 125.26(14) . .
O3 C19 C14 118.72(14) . .
O4 C19 C14 115.99(14) . .

loop_
_geom_bond_atom_site_label_1
_geom_bond_atom_site_label_2
_geom_bond_distance
_geom_bond_site_symmetry_2
Cu1 N2 1.9836(13) 5
Cu1 N2 1.9836(13) .
Cu1 N1 2.0268(12) .
Cu1 N1 2.0268(12) 5
Cu1 O1 2.3479(12) .
Cu1 O1 2.3479(12) 5
O1 C6 1.4107(19) .
O2 C6 1.3785(18) .
O3 C19 1.252(2) .
O4 C19 1.2520(19) .
O5 C18 1.2983(19) .
O6 C18 1.227(2) .
O7 C16 1.356(2) .
N1 C5 1.3411(19) .
N1 C1 1.3404(19) .
N2 C7 1.338(2) .
N2 C11 1.340(2) .
C1 C2 1.378(2) .
C2 C3 1.375(3) .
C3 C4 1.384(2) .
C4 C5 1.375(2) .
C5 C6 1.521(2) .
C6 C7 1.540(2) .
C7 C8 1.378(2) .
C8 C9 1.381(3) .
C9 C10 1.373(3) .
C10 C11 1.378(3) .
C12 C17 1.384(2) .
C12 C13 1.395(2) .
C12 C18 1.490(2) .
C13 C14 1.386(2) .
C14 C15 1.390(2) .
C14 C19 1.513(2) .
C15 C16 1.390(2) .
C16 C17 1.395(2) .
